data_7130481
loop_
_publ_author_name
'Wolczanski, Peter T.'
'Kayser, Ann K.'
'Lancaster, Kyle'
'Bollmeyer, Melissa M.'
'Cundari, Thomas R.'
'MacMillan, Samantha N.'

_publ_section_title
;
 TEMPO Coordination and Reactivity in Group 6; Pseudo-Pentagonal Planar
 (\h2-TEMPO)2CrX (X = Cl, TEMPO)
;
_journal_name_full 'Chemical Communications'
_journal_paper_doi 10.1039/D2CC03838B
_journal_year 2022
_chemical_formula_moiety 'C18 H36 Cl Cr N2 O2'
_chemical_formula_sum 'C18 H36 Cl Cr N2 O2'
_chemical_formula_weight 399.94
_space_group_crystal_system orthorhombic
_space_group_IT_number 61
_space_group_name_Hall '-P 2ac 2ab'
_space_group_name_H-M_alt 'P b c a'
_atom_sites_solution_hydrogens geom
_atom_sites_solution_primary dual
_audit_creation_date 2021-11-22
_audit_creation_method
;
Olex2 1.3-ac4
(compiled 2020.11.27 svn.r5f609507 for Rigaku Oxford Diffraction, GUI svn.r6214)
;
_audit_update_record
;
2022-02-23 deposited with the CCDC.	2022-08-05 downloaded from the CCDC.
;
_cell_angle_alpha 90
_cell_angle_beta 90
_cell_angle_gamma 90
_cell_formula_units_Z 8
_cell_length_a 10.19810(10)
_cell_length_b 14.66290(10)
_cell_length_c 27.4065(2)
_cell_measurement_reflns_used 19061
_cell_measurement_temperature 100.0(5)
_cell_measurement_theta_max 77.9840
_cell_measurement_theta_min 3.2270
_cell_volume 4098.20(6)
_computing_cell_refinement 'CrysAlisPro 1.171.41.117a (Rigaku OD, 2021)'
_computing_data_collection 'CrysAlisPro 1.171.41.117a (Rigaku OD, 2021)'
_computing_data_reduction 'CrysAlisPro 1.171.41.117a (Rigaku OD, 2021)'
_computing_molecular_graphics 'Olex2 1.3-ac4 (Dolomanov et al., 2009)'
_computing_publication_material 'Olex2 1.3-ac4 (Dolomanov et al., 2009)'
_computing_structure_refinement 'SHELXL 2016/6 (Sheldrick, 2015)'
_computing_structure_solution 'SHELXT 2014/5 (Sheldrick, 2014)'
_diffrn_ambient_environment N~2~
_diffrn_ambient_temperature 100.0(5)
_diffrn_detector 'Hybrid Pixel Array Detector'
_diffrn_detector_area_resol_mean 10.0000
_diffrn_detector_type HyPix
_diffrn_measured_fraction_theta_full 0.999
_diffrn_measured_fraction_theta_max 0.991
_diffrn_measurement_details
;
List of Runs (angles in degrees, time in seconds):

  # Type    Start    End  Width  t~exp~   \w     \q     \k     \f   Frames
#--------------------------------------------------------------------------
  1  \w    107.00 153.00   0.50    1.75    --  107.75  45.00 -90.00   92
  2  \w    103.00 150.00   0.50    1.75    --  107.75  30.00-120.00   94
  3  \w    102.00 142.00   0.50    1.75    --  107.75  15.00-150.00   80
  4  \w    137.00 178.00   0.50    1.75    --  107.75  78.00  15.55   82
  5  \w    119.00 145.00   0.50    1.75    --  107.75  77.00 150.00   52
  6  \w     97.00 163.00   0.50    1.75    --  107.75  30.00 150.00  132
  7  \w    123.00 149.00   0.50    1.75    --  107.75 125.00-150.00   52
  8  \w     47.00 105.00   0.50    1.75    --  107.75 -77.00  23.00  116
  9  \w     43.00  69.00   0.50    1.75    --  107.75 -77.00   0.00   52
 10  \w     44.00  71.00   0.50    1.75    --  107.75 -61.00  30.00   54
 11  \w     37.00  69.00   0.50    1.75    --  107.75 -61.00  90.00   64
 12  \w     73.00  99.00   0.50    1.75    --  107.75 -77.00 150.00   52
 13  \w     59.00  84.00   0.50    1.75    --  107.75 -77.00  90.00   50
 14  \w    -14.00  25.00   0.50    0.44    --   48.30 -19.00-150.00   78
 15  \w     96.00 122.00   0.50    1.75    --  107.75 -83.00 -91.72   52
 16  \w     36.00 111.00   0.50    1.75    --  107.75-125.00-120.00  150
 17  \w     75.00 109.00   0.50    1.75    --  107.75-114.00-118.14   68
 18  \w     39.00  64.00   0.50    1.75    --  107.75-114.00-118.14   50
 19  \w     55.00  87.00   0.50    1.75    --  107.75-146.00 -25.00   64
 20  \w     37.00  94.00   0.50    1.75    --  107.75 -94.00-120.00  114
 21  \w     44.00  70.00   0.50    1.75    --  107.75 -84.00 -47.93   52
 22  \w     49.00  74.00   0.50    1.75    --  107.75-125.00 140.00   50
 23  \w     42.00  67.00   0.50    1.75    --  107.75-106.00  62.92   50
 24  \w     91.00 127.00   0.50    1.75    --  107.75 -84.00 -47.93   72
 25  \w     34.00  62.00   0.50    0.44    --   48.30-125.00 140.00   56
 26  \w    -50.00 -24.00   0.50    1.75    --  -86.25  44.00  -8.00   52
 27  \w   -114.00 -39.00   0.50    0.44    --  -48.30 -44.00-159.00  150
 28  \w    -99.00 -73.00   0.50    0.44    --  -48.30-125.00-180.00   52
 29  \w   -118.00 -93.00   0.50    0.44    --  -48.30-125.00 -90.00   50
;
_diffrn_measurement_device 'four-circle diffractometer'
_diffrn_measurement_device_type 'XtaLAB Synergy, Dualflex, HyPix'
_diffrn_measurement_method '\w scans'
_diffrn_orient_matrix_type 'CrysAlisPro convention (1999,Acta A55,543-557)'
_diffrn_orient_matrix_UB_11 -0.0087735000
_diffrn_orient_matrix_UB_12 -0.0046844000
_diffrn_orient_matrix_UB_13 0.0560591000
_diffrn_orient_matrix_UB_21 0.0831510000
_diffrn_orient_matrix_UB_22 -0.0877153000
_diffrn_orient_matrix_UB_23 -0.0003030000
_diffrn_orient_matrix_UB_31 0.1257985000
_diffrn_orient_matrix_UB_32 0.0576642000
_diffrn_orient_matrix_UB_33 0.0041091000
_diffrn_radiation_monochromator mirror
_diffrn_radiation_probe x-ray
_diffrn_radiation_type 'Cu K\a'
_diffrn_radiation_wavelength 1.54184
_diffrn_reflns_av_R_equivalents 0.0390
_diffrn_reflns_av_unetI/netI 0.0275
_diffrn_reflns_Laue_measured_fraction_full 0.999
_diffrn_reflns_Laue_measured_fraction_max 0.991
_diffrn_reflns_limit_h_max 12
_diffrn_reflns_limit_h_min -11
_diffrn_reflns_limit_k_max 18
_diffrn_reflns_limit_k_min -18
_diffrn_reflns_limit_l_max 34
_diffrn_reflns_limit_l_min -34
_diffrn_reflns_number 30256
_diffrn_reflns_point_group_measured_fraction_full 0.999
_diffrn_reflns_point_group_measured_fraction_max 0.991
_diffrn_reflns_theta_full 67.684
_diffrn_reflns_theta_max 78.304
_diffrn_reflns_theta_min 3.225
_diffrn_source 'micro-focus sealed X-ray tube'
_diffrn_source_type 'PhotonJet (Cu) X-ray Source'
_exptl_absorpt_coefficient_mu 5.883
_exptl_absorpt_correction_T_max 1.000
_exptl_absorpt_correction_T_min 0.316
_exptl_absorpt_correction_type gaussian
_exptl_absorpt_process_details
;
CrysAlisPro 1.171.41.117a (Rigaku Oxford Diffraction, 2021)
Numerical absorption correction based on gaussian integration over
a multifaceted crystal model
Empirical absorption correction using spherical harmonics,
implemented in SCALE3 ABSPACK scaling algorithm.
;
_exptl_crystal_colour 'clear purple'
_exptl_crystal_density_diffrn 1.296
_exptl_crystal_description plate
_exptl_crystal_F_000 1720
_exptl_crystal_size_max 0.241
_exptl_crystal_size_mid 0.208
_exptl_crystal_size_min 0.059
_refine_diff_density_max 0.303
_refine_diff_density_min -0.395
_refine_diff_density_rms 0.054
_refine_ls_extinction_method none
_refine_ls_goodness_of_fit_ref 1.062
_refine_ls_hydrogen_treatment constr
_refine_ls_matrix_type full
_refine_ls_number_parameters 225
_refine_ls_number_reflns 4352
_refine_ls_number_restraints 0
_refine_ls_restrained_S_all 1.062
_refine_ls_R_factor_all 0.0292
_refine_ls_R_factor_gt 0.0271
_refine_ls_shift/su_max 0.001
_refine_ls_shift/su_mean 0.000
_refine_ls_structure_factor_coef Fsqd
_refine_ls_weighting_details 'w=1/[\s^2^(Fo^2^)+(0.0393P)^2^+1.1257P] where P=(Fo^2^+2Fc^2^)/3'
_refine_ls_weighting_scheme calc
_refine_ls_wR_factor_gt 0.0708
_refine_ls_wR_factor_ref 0.0721
_reflns_Friedel_coverage 0.000
_reflns_number_gt 4043
_reflns_number_total 4352
_reflns_threshold_expression 'I > 2\s(I)'
_cod_data_source_file d2cc03838b2.cif
_cod_data_source_block rakk26_abs
_cod_database_code 7130481
_shelx_shelxl_version_number 2016/6
_chemical_oxdiff_formula C18H36ClCrN2O2
_chemical_oxdiff_usercomment 'Crystallized from hexanes.'
_shelx_space_group_comment
;
The symmetry employed for this shelxl refinement is uniquely defined
by the following loop, which should always be used as a source of
symmetry information in preference to the above space-group names.
They are only intended as comments.
;
_shelx_estimated_absorpt_t_max 0.719
_shelx_estimated_absorpt_t_min 0.333
_reflns_odcompleteness_completeness 98.11
_reflns_odcompleteness_iscentric 1
_reflns_odcompleteness_theta 78.89
_olex2_refinement_description
;
1. Fixed Uiso
 At 1.2 times of:
  All C(H,H) groups
 At 1.5 times of:
  All C(H,H,H) groups
2.a Secondary CH2 refined with riding coordinates:
 C4(H4A,H4B), C5(H5A,H5B), C6(H6A,H6B), C13(H13A,H13B), C14(H14A,H14B),
 C15(H15A,H15B)
2.b Idealised Me refined as rotating group:
 C1(H1A,H1B,H1C), C2(H2A,H2B,H2C), C8(H8A,H8B,H8C), C9(H9A,H9B,H9C), C10(H10A,
 H10B,H10C), C11(H11A,H11B,H11C), C17(H17A,H17B,H17C), C18(H18A,H18B,H18C)
;
_olex2_submission_special_instructions 'No special instructions were received'
_oxdiff_exptl_absorpt_empirical_details
;
Empirical correction (ABSPACK) includes:
- Absorption correction using spherical harmonics
- Frame scaling
;
_oxdiff_exptl_absorpt_empirical_full_max 1.308
_oxdiff_exptl_absorpt_empirical_full_min 0.828

loop_
_space_group_symop_operation_xyz
'x, y, z'
'-x+1/2, -y, z+1/2'
'-x, y+1/2, -z+1/2'
'x+1/2, -y+1/2, -z'
'-x, -y, -z'
'x-1/2, y, -z-1/2'
'x, -y-1/2, z-1/2'
'-x-1/2, y-1/2, z'

loop_
_atom_site_label
_atom_site_type_symbol
_atom_site_fract_x
_atom_site_fract_y
_atom_site_fract_z
_atom_site_U_iso_or_equiv
_atom_site_adp_type
_atom_site_occupancy
_atom_site_site_symmetry_order
_atom_site_calc_flag
_atom_site_refinement_flags_posn
_atom_site_refinement_flags_adp
_atom_site_refinement_flags_occupancy
_atom_site_disorder_assembly
_atom_site_disorder_group
Cr Cr 0.50314(2) 0.71320(2) 0.63003(2) 0.01173(7) Uani 1 1 d . . . . .
Cl Cl 0.35674(3) 0.80022(2) 0.58503(2) 0.01679(8) Uani 1 1 d . . . . .
O1 O 0.49370(7) 0.62052(6) 0.67822(3) 0.01624(18) Uani 1 1 d . . . . .
O2 O 0.68797(8) 0.70435(6) 0.63635(3) 0.01793(18) Uani 1 1 d . . . . .
N1 N 0.36351(9) 0.63425(7) 0.66393(4) 0.01357(19) Uani 1 1 d . . . . .
N2 N 0.66892(10) 0.77727(7) 0.60405(4) 0.0143(2) Uani 1 1 d . . . . .
C1 C 0.34249(12) 0.76599(9) 0.71875(5) 0.0197(2) Uani 1 1 d . . . . .
H1A H 0.430204 0.756660 0.732481 0.029 Uiso 1 1 calc R U . . .
H1B H 0.286770 0.796398 0.742922 0.029 Uiso 1 1 calc R U . . .
H1C H 0.348876 0.804037 0.689453 0.029 Uiso 1 1 calc R U . . .
C2 C 0.28520(13) 0.61330(9) 0.75112(5) 0.0217(3) Uani 1 1 d . . . . .
H2A H 0.225185 0.561769 0.746678 0.033 Uiso 1 1 calc R U . . .
H2B H 0.257683 0.649149 0.779510 0.033 Uiso 1 1 calc R U . . .
H2C H 0.374369 0.590380 0.756362 0.033 Uiso 1 1 calc R U . . .
C3 C 0.28266(11) 0.67382(8) 0.70536(4) 0.0163(2) Uani 1 1 d . . . . .
C4 C 0.14305(12) 0.68897(9) 0.68636(5) 0.0206(3) Uani 1 1 d . . . . .
H4A H 0.087002 0.709767 0.713673 0.025 Uiso 1 1 calc R U . . .
H4B H 0.144591 0.738045 0.661553 0.025 Uiso 1 1 calc R U . . .
C5 C 0.08247(12) 0.60392(9) 0.66388(5) 0.0222(3) Uani 1 1 d . . . . .
H5A H 0.075505 0.555289 0.688802 0.027 Uiso 1 1 calc R U . . .
H5B H -0.006769 0.617834 0.651762 0.027 Uiso 1 1 calc R U . . .
C6 C 0.16848(12) 0.57180(9) 0.62190(5) 0.0210(3) Uani 1 1 d . . . . .
H6A H 0.169491 0.619372 0.596270 0.025 Uiso 1 1 calc R U . . .
H6B H 0.129593 0.516031 0.607584 0.025 Uiso 1 1 calc R U . . .
C7 C 0.31008(12) 0.55128(8) 0.63738(5) 0.0168(2) Uani 1 1 d . . . . .
C8 C 0.39272(13) 0.53677(8) 0.59149(5) 0.0203(3) Uani 1 1 d . . . . .
H8A H 0.387734 0.591218 0.570834 0.030 Uiso 1 1 calc R U . . .
H8B H 0.359225 0.484002 0.573428 0.030 Uiso 1 1 calc R U . . .
H8C H 0.484153 0.525798 0.600790 0.030 Uiso 1 1 calc R U . . .
C9 C 0.31946(13) 0.46533(8) 0.66904(5) 0.0222(3) Uani 1 1 d . . . . .
H9A H 0.405027 0.463651 0.685288 0.033 Uiso 1 1 calc R U . . .
H9B H 0.309585 0.411168 0.648411 0.033 Uiso 1 1 calc R U . . .
H9C H 0.249764 0.466217 0.693652 0.033 Uiso 1 1 calc R U . . .
C10 C 0.64018(12) 0.67407(8) 0.53363(5) 0.0189(2) Uani 1 1 d . . . . .
H10A H 0.652984 0.620730 0.554642 0.028 Uiso 1 1 calc R U . . .
H10B H 0.669411 0.659707 0.500444 0.028 Uiso 1 1 calc R U . . .
H10C H 0.547020 0.690423 0.533086 0.028 Uiso 1 1 calc R U . . .
C11 C 0.86450(12) 0.72516(10) 0.55465(5) 0.0240(3) Uani 1 1 d . . . . .
H11A H 0.919769 0.778807 0.560291 0.036 Uiso 1 1 calc R U . . .
H11B H 0.888080 0.697129 0.523399 0.036 Uiso 1 1 calc R U . . .
H11C H 0.877970 0.681009 0.581028 0.036 Uiso 1 1 calc R U . . .
C12 C 0.71994(11) 0.75416(8) 0.55346(4) 0.0164(2) Uani 1 1 d . . . . .
C13 C 0.69659(12) 0.83662(8) 0.52033(4) 0.0184(2) Uani 1 1 d . . . . .
H13A H 0.737028 0.824520 0.488132 0.022 Uiso 1 1 calc R U . . .
H13B H 0.601057 0.843937 0.515231 0.022 Uiso 1 1 calc R U . . .
C14 C 0.75188(14) 0.92558(9) 0.54050(5) 0.0233(3) Uani 1 1 d . . . . .
H14A H 0.848235 0.920783 0.544069 0.028 Uiso 1 1 calc R U . . .
H14B H 0.732349 0.976396 0.517849 0.028 Uiso 1 1 calc R U . . .
C15 C 0.68897(14) 0.94372(9) 0.59001(5) 0.0231(3) Uani 1 1 d . . . . .
H15A H 0.593554 0.952622 0.585362 0.028 Uiso 1 1 calc R U . . .
H15B H 0.725284 1.001066 0.603458 0.028 Uiso 1 1 calc R U . . .
C16 C 0.71040(12) 0.86699(9) 0.62721(4) 0.0190(3) Uani 1 1 d . . . . .
C17 C 0.62104(13) 0.88426(10) 0.67098(5) 0.0227(3) Uani 1 1 d . . . . .
H17A H 0.529702 0.887347 0.659997 0.034 Uiso 1 1 calc R U . . .
H17B H 0.645312 0.942062 0.686495 0.034 Uiso 1 1 calc R U . . .
H17C H 0.630792 0.834434 0.694542 0.034 Uiso 1 1 calc R U . . .
C18 C 0.85261(13) 0.86322(11) 0.64544(5) 0.0279(3) Uani 1 1 d . . . . .
H18A H 0.866838 0.806179 0.663313 0.042 Uiso 1 1 calc R U . . .
H18B H 0.869276 0.915074 0.667131 0.042 Uiso 1 1 calc R U . . .
H18C H 0.912520 0.865989 0.617522 0.042 Uiso 1 1 calc R U . . .

loop_
_atom_site_aniso_label
_atom_site_aniso_U_11
_atom_site_aniso_U_22
_atom_site_aniso_U_33
_atom_site_aniso_U_23
_atom_site_aniso_U_13
_atom_site_aniso_U_12
Cr 0.01118(11) 0.01325(12) 0.01074(11) 0.00152(7) 0.00022(6) 0.00010(6)
Cl 0.01775(14) 0.01804(14) 0.01458(14) 0.00128(10) -0.00248(10) 0.00276(10)
O1 0.0105(4) 0.0195(4) 0.0187(4) 0.0051(3) -0.0010(3) 0.0007(3)
O2 0.0144(4) 0.0233(4) 0.0160(4) 0.0094(3) 0.0005(3) 0.0007(3)
N1 0.0108(4) 0.0159(5) 0.0140(5) 0.0011(4) 0.0001(3) 0.0004(3)
N2 0.0144(4) 0.0168(5) 0.0118(5) 0.0029(4) 0.0001(4) -0.0006(4)
C1 0.0229(6) 0.0206(6) 0.0154(6) -0.0014(5) 0.0029(5) 0.0009(5)
C2 0.0237(6) 0.0267(6) 0.0148(5) 0.0042(5) 0.0024(4) -0.0014(5)
C3 0.0167(5) 0.0195(6) 0.0126(5) 0.0009(4) 0.0025(4) 0.0018(4)
C4 0.0161(6) 0.0246(6) 0.0212(6) -0.0002(5) 0.0027(5) 0.0042(5)
C5 0.0125(5) 0.0304(6) 0.0236(6) 0.0028(5) -0.0002(5) -0.0012(5)
C6 0.0171(6) 0.0256(6) 0.0204(6) 0.0002(5) -0.0020(5) -0.0039(5)
C7 0.0166(5) 0.0155(5) 0.0183(6) -0.0002(4) 0.0012(4) -0.0021(4)
C8 0.0233(6) 0.0170(6) 0.0205(6) -0.0034(5) 0.0050(5) -0.0026(5)
C9 0.0241(6) 0.0163(6) 0.0263(7) 0.0030(5) 0.0029(5) -0.0012(5)
C10 0.0212(6) 0.0179(6) 0.0176(6) -0.0015(5) 0.0055(4) 0.0002(4)
C11 0.0170(6) 0.0337(7) 0.0212(6) 0.0053(5) 0.0046(5) 0.0031(5)
C12 0.0166(5) 0.0195(6) 0.0131(5) 0.0027(4) 0.0027(4) -0.0002(4)
C13 0.0226(6) 0.0189(6) 0.0137(5) 0.0029(4) -0.0001(4) -0.0027(5)
C14 0.0302(7) 0.0206(6) 0.0192(6) 0.0032(5) 0.0000(5) -0.0081(5)
C15 0.0295(7) 0.0181(6) 0.0216(6) -0.0006(5) 0.0011(5) -0.0068(5)
C16 0.0188(6) 0.0228(6) 0.0153(6) -0.0015(5) -0.0002(4) -0.0067(5)
C17 0.0230(6) 0.0273(6) 0.0176(6) -0.0051(5) 0.0008(5) -0.0067(5)
C18 0.0203(6) 0.0424(8) 0.0209(6) -0.0006(6) -0.0022(5) -0.0115(6)

loop_
_atom_type_symbol
_atom_type_description
_atom_type_scat_dispersion_real
_atom_type_scat_dispersion_imag
_atom_type_scat_source
C C 0.0181 0.0091 'International Tables Vol C Tables 4.2.6.8 and 6.1.1.4'
H H 0.0000 0.0000 'International Tables Vol C Tables 4.2.6.8 and 6.1.1.4'
Cl Cl 0.3639 0.7018 'International Tables Vol C Tables 4.2.6.8 and 6.1.1.4'
Cr Cr -0.1635 2.4439 'International Tables Vol C Tables 4.2.6.8 and 6.1.1.4'
N N 0.0311 0.0180 'International Tables Vol C Tables 4.2.6.8 and 6.1.1.4'
O O 0.0492 0.0322 'International Tables Vol C Tables 4.2.6.8 and 6.1.1.4'

loop_
_exptl_crystal_face_index_h
_exptl_crystal_face_index_k
_exptl_crystal_face_index_l
_exptl_crystal_face_perp_dist
6 -4 4 0.0825
0 3 17 0.0451
-5 -3 11 0.0720
6 5 1 0.1421
1 -2 -17 0.0442
0 9 -3 0.0730
-6 -3 -2 0.0719
-1 -9 2 0.1278
0 0 18 0.0264
4 -4 11 0.0638
4 -3 -14 0.0413
1 3 -16 0.0383
-2 1 -17 0.0234

loop_
_geom_angle_atom_site_label_1
_geom_angle_atom_site_label_2
_geom_angle_atom_site_label_3
_geom_angle
_geom_angle_site_symmetry_1
_geom_angle_site_symmetry_3
_geom_angle_publ_flag
O1 Cr Cl 137.02(3) . . ?
O1 Cr O2 86.45(3) . . ?
O1 Cr N1 41.18(4) . . ?
O1 Cr N2 127.49(4) . . ?
O2 Cr Cl 136.52(3) . . ?
O2 Cr N1 127.45(4) . . ?
O2 Cr N2 41.21(4) . . ?
N1 Cr Cl 95.98(3) . . ?
N1 Cr N2 168.65(4) . . ?
N2 Cr Cl 95.37(3) . . ?
N1 O1 Cr 75.54(6) . . ?
N2 O2 Cr 75.68(5) . . ?
O1 N1 Cr 63.28(5) . . ?
O1 N1 C3 111.17(9) . . ?
O1 N1 C7 111.06(9) . . ?
C3 N1 Cr 119.91(7) . . ?
C3 N1 C7 118.01(9) . . ?
C7 N1 Cr 118.87(7) . . ?
O2 N2 Cr 63.11(5) . . ?
O2 N2 C12 111.02(9) . . ?
O2 N2 C16 110.98(9) . . ?
C12 N2 Cr 119.64(7) . . ?
C12 N2 C16 118.59(9) . . ?
C16 N2 Cr 118.58(7) . . ?
H1A C1 H1B 109.5 . . ?
H1A C1 H1C 109.5 . . ?
H1B C1 H1C 109.5 . . ?
C3 C1 H1A 109.5 . . ?
C3 C1 H1B 109.5 . . ?
C3 C1 H1C 109.5 . . ?
H2A C2 H2B 109.5 . . ?
H2A C2 H2C 109.5 . . ?
H2B C2 H2C 109.5 . . ?
C3 C2 H2A 109.5 . . ?
C3 C2 H2B 109.5 . . ?
C3 C2 H2C 109.5 . . ?
N1 C3 C1 107.51(9) . . ?
N1 C3 C2 112.36(10) . . ?
N1 C3 C4 107.80(9) . . ?
C1 C3 C2 107.95(10) . . ?
C1 C3 C4 108.94(10) . . ?
C4 C3 C2 112.14(10) . . ?
C3 C4 H4A 108.9 . . ?
C3 C4 H4B 108.9 . . ?
H4A C4 H4B 107.7 . . ?
C5 C4 C3 113.33(11) . . ?
C5 C4 H4A 108.9 . . ?
C5 C4 H4B 108.9 . . ?
C4 C5 H5A 109.9 . . ?
C4 C5 H5B 109.9 . . ?
H5A C5 H5B 108.3 . . ?
C6 C5 C4 109.01(10) . . ?
C6 C5 H5A 109.9 . . ?
C6 C5 H5B 109.9 . . ?
C5 C6 H6A 108.9 . . ?
C5 C6 H6B 108.9 . . ?
C5 C6 C7 113.21(10) . . ?
H6A C6 H6B 107.7 . . ?
C7 C6 H6A 108.9 . . ?
C7 C6 H6B 108.9 . . ?
N1 C7 C6 108.24(10) . . ?
N1 C7 C8 107.93(9) . . ?
N1 C7 C9 111.41(10) . . ?
C8 C7 C6 108.57(10) . . ?
C8 C7 C9 108.47(10) . . ?
C9 C7 C6 112.11(10) . . ?
C7 C8 H8A 109.5 . . ?
C7 C8 H8B 109.5 . . ?
C7 C8 H8C 109.5 . . ?
H8A C8 H8B 109.5 . . ?
H8A C8 H8C 109.5 . . ?
H8B C8 H8C 109.5 . . ?
C7 C9 H9A 109.5 . . ?
C7 C9 H9B 109.5 . . ?
C7 C9 H9C 109.5 . . ?
H9A C9 H9B 109.5 . . ?
H9A C9 H9C 109.5 . . ?
H9B C9 H9C 109.5 . . ?
H10A C10 H10B 109.5 . . ?
H10A C10 H10C 109.5 . . ?
H10B C10 H10C 109.5 . . ?
C12 C10 H10A 109.5 . . ?
C12 C10 H10B 109.5 . . ?
C12 C10 H10C 109.5 . . ?
H11A C11 H11B 109.5 . . ?
H11A C11 H11C 109.5 . . ?
H11B C11 H11C 109.5 . . ?
C12 C11 H11A 109.5 . . ?
C12 C11 H11B 109.5 . . ?
C12 C11 H11C 109.5 . . ?
N2 C12 C10 108.28(9) . . ?
N2 C12 C11 111.80(10) . . ?
N2 C12 C13 108.18(9) . . ?
C10 C12 C11 107.81(10) . . ?
C10 C12 C13 108.24(10) . . ?
C13 C12 C11 112.39(10) . . ?
C12 C13 H13A 108.8 . . ?
C12 C13 H13B 108.8 . . ?
H13A C13 H13B 107.7 . . ?
C14 C13 C12 113.77(10) . . ?
C14 C13 H13A 108.8 . . ?
C14 C13 H13B 108.8 . . ?
C13 C14 H14A 110.0 . . ?
C13 C14 H14B 110.0 . . ?
H14A C14 H14B 108.4 . . ?
C15 C14 C13 108.44(10) . . ?
C15 C14 H14A 110.0 . . ?
C15 C14 H14B 110.0 . . ?
C14 C15 H15A 108.8 . . ?
C14 C15 H15B 108.8 . . ?
C14 C15 C16 113.81(11) . . ?
H15A C15 H15B 107.7 . . ?
C16 C15 H15A 108.8 . . ?
C16 C15 H15B 108.8 . . ?
N2 C16 C15 108.51(9) . . ?
N2 C16 C17 107.77(10) . . ?
N2 C16 C18 111.56(11) . . ?
C15 C16 C18 112.17(11) . . ?
C17 C16 C15 108.39(11) . . ?
C17 C16 C18 108.29(10) . . ?
C16 C17 H17A 109.5 . . ?
C16 C17 H17B 109.5 . . ?
C16 C17 H17C 109.5 . . ?
H17A C17 H17B 109.5 . . ?
H17A C17 H17C 109.5 . . ?
H17B C17 H17C 109.5 . . ?
C16 C18 H18A 109.5 . . ?
C16 C18 H18B 109.5 . . ?
C16 C18 H18C 109.5 . . ?
H18A C18 H18B 109.5 . . ?
H18A C18 H18C 109.5 . . ?
H18B C18 H18C 109.5 . . ?

loop_
_geom_bond_atom_site_label_1
_geom_bond_atom_site_label_2
_geom_bond_distance
_geom_bond_site_symmetry_2
_geom_bond_publ_flag
Cr Cl 2.3191(3) . ?
Cr O1 1.8974(9) . ?
Cr O2 1.8972(9) . ?
Cr N1 2.0569(10) . ?
Cr N2 2.0611(10) . ?
O1 N1 1.3987(12) . ?
O2 N2 1.4015(13) . ?
N1 C3 1.5185(15) . ?
N1 C7 1.5186(15) . ?
N2 C12 1.5192(15) . ?
N2 C16 1.5206(16) . ?
C1 H1A 0.9800 . ?
C1 H1B 0.9800 . ?
C1 H1C 0.9800 . ?
C1 C3 1.5275(17) . ?
C2 H2A 0.9800 . ?
C2 H2B 0.9800 . ?
C2 H2C 0.9800 . ?
C2 C3 1.5365(16) . ?
C3 C4 1.5323(17) . ?
C4 H4A 0.9900 . ?
C4 H4B 0.9900 . ?
C4 C5 1.5220(19) . ?
C5 H5A 0.9900 . ?
C5 H5B 0.9900 . ?
C5 C6 1.5214(18) . ?
C6 H6A 0.9900 . ?
C6 H6B 0.9900 . ?
C6 C7 1.5349(17) . ?
C7 C8 1.5289(17) . ?
C7 C9 1.5330(17) . ?
C8 H8A 0.9800 . ?
C8 H8B 0.9800 . ?
C8 H8C 0.9800 . ?
C9 H9A 0.9800 . ?
C9 H9B 0.9800 . ?
C9 H9C 0.9800 . ?
C10 H10A 0.9800 . ?
C10 H10B 0.9800 . ?
C10 H10C 0.9800 . ?
C10 C12 1.5285(17) . ?
C11 H11A 0.9800 . ?
C11 H11B 0.9800 . ?
C11 H11C 0.9800 . ?
C11 C12 1.5347(17) . ?
C12 C13 1.5308(16) . ?
C13 H13A 0.9900 . ?
C13 H13B 0.9900 . ?
C13 C14 1.5248(17) . ?
C14 H14A 0.9900 . ?
C14 H14B 0.9900 . ?
C14 C15 1.5243(18) . ?
C15 H15A 0.9900 . ?
C15 H15B 0.9900 . ?
C15 C16 1.5339(18) . ?
C16 C17 1.5277(17) . ?
C16 C18 1.5350(18) . ?
C17 H17A 0.9800 . ?
C17 H17B 0.9800 . ?
C17 H17C 0.9800 . ?
C18 H18A 0.9800 . ?
C18 H18B 0.9800 . ?
C18 H18C 0.9800 . ?

loop_
_geom_torsion_atom_site_label_1
_geom_torsion_atom_site_label_2
_geom_torsion_atom_site_label_3
_geom_torsion_atom_site_label_4
_geom_torsion
_geom_torsion_site_symmetry_1
_geom_torsion_site_symmetry_2
_geom_torsion_site_symmetry_3
_geom_torsion_site_symmetry_4
_geom_torsion_publ_flag
Cr O1 N1 C3 -113.81(8) . . . . ?
Cr O1 N1 C7 112.67(8) . . . . ?
Cr O2 N2 C12 -113.53(8) . . . . ?
Cr O2 N2 C16 112.34(8) . . . . ?
Cr N1 C3 C1 -9.26(12) . . . . ?
Cr N1 C3 C2 -127.89(9) . . . . ?
Cr N1 C3 C4 108.05(10) . . . . ?
Cr N1 C7 C6 -108.58(9) . . . . ?
Cr N1 C7 C8 8.74(12) . . . . ?
Cr N1 C7 C9 127.72(9) . . . . ?
Cr N2 C12 C10 -7.05(12) . . . . ?
Cr N2 C12 C11 -125.67(9) . . . . ?
Cr N2 C12 C13 110.05(9) . . . . ?
Cr N2 C16 C15 -110.76(10) . . . . ?
Cr N2 C16 C17 6.41(12) . . . . ?
Cr N2 C16 C18 125.16(9) . . . . ?
Cl Cr O1 N1 6.13(8) . . . . ?
Cl Cr O2 N2 3.68(8) . . . . ?
O1 Cr O2 N2 -175.13(6) . . . . ?
O1 N1 C3 C1 61.26(12) . . . . ?
O1 N1 C3 C2 -57.37(12) . . . . ?
O1 N1 C3 C4 178.56(9) . . . . ?
O1 N1 C7 C6 -178.83(9) . . . . ?
O1 N1 C7 C8 -61.51(12) . . . . ?
O1 N1 C7 C9 57.47(12) . . . . ?
O2 Cr O1 N1 -175.06(6) . . . . ?
O2 N2 C12 C10 63.14(11) . . . . ?
O2 N2 C12 C11 -55.48(12) . . . . ?
O2 N2 C12 C13 -179.76(9) . . . . ?
O2 N2 C16 C15 179.28(9) . . . . ?
O2 N2 C16 C17 -63.55(12) . . . . ?
O2 N2 C16 C18 55.20(13) . . . . ?
N1 Cr O2 N2 -179.23(6) . . . . ?
N1 C3 C4 C5 53.79(13) . . . . ?
N2 Cr O1 N1 -179.10(6) . . . . ?
N2 C12 C13 C14 53.21(13) . . . . ?
C1 C3 C4 C5 170.17(10) . . . . ?
C2 C3 C4 C5 -70.40(14) . . . . ?
C3 N1 C7 C6 51.15(13) . . . . ?
C3 N1 C7 C8 168.47(10) . . . . ?
C3 N1 C7 C9 -72.55(13) . . . . ?
C3 C4 C5 C6 -58.59(14) . . . . ?
C4 C5 C6 C7 57.92(14) . . . . ?
C5 C6 C7 N1 -52.89(14) . . . . ?
C5 C6 C7 C8 -169.80(11) . . . . ?
C5 C6 C7 C9 70.39(14) . . . . ?
C7 N1 C3 C1 -168.77(10) . . . . ?
C7 N1 C3 C2 72.60(13) . . . . ?
C7 N1 C3 C4 -51.47(13) . . . . ?
C10 C12 C13 C14 170.33(10) . . . . ?
C11 C12 C13 C14 -70.72(14) . . . . ?
C12 N2 C16 C15 49.01(13) . . . . ?
C12 N2 C16 C17 166.18(10) . . . . ?
C12 N2 C16 C18 -75.07(13) . . . . ?
C12 C13 C14 C15 -58.60(14) . . . . ?
C13 C14 C15 C16 57.88(14) . . . . ?
C14 C15 C16 N2 -52.05(14) . . . . ?
C14 C15 C16 C17 -168.82(11) . . . . ?
C14 C15 C16 C18 71.66(14) . . . . ?
C16 N2 C12 C10 -166.60(10) . . . . ?
C16 N2 C12 C11 74.78(13) . . . . ?
C16 N2 C12 C13 -49.50(13) . . . . ?

loop_
_exptl_oxdiff_crystal_face_indexfrac_h
_exptl_oxdiff_crystal_face_indexfrac_k
_exptl_oxdiff_crystal_face_indexfrac_l
_exptl_oxdiff_crystal_face_x
_exptl_oxdiff_crystal_face_y
_exptl_oxdiff_crystal_face_z
5.6818 -4.3462 4.1716 0.2044 0.8524 0.4813
0.0448 2.5727 17.1268 0.9477 -0.2271 0.2244
-4.8921 -2.8778 10.7115 0.6569 -0.1576 -0.7373
5.5320 5.1976 1.0333 -0.0150 0.0038 0.9999
0.6099 -2.0033 -17.3137 -0.9666 0.2317 -0.1099
0.2979 9.4065 -2.5829 -0.1915 -0.7995 0.5693
-6.1170 -3.4563 -2.1278 -0.0494 -0.2048 -0.9776
-1.4595 -9.2248 1.9352 0.1645 0.6872 -0.7076
-0.1619 0.0791 17.7844 0.9980 -0.0258 0.0573
4.4134 -4.3322 10.5026 0.5703 0.7438 0.3485
3.5931 -3.3386 -13.5757 -0.7769 0.5957 0.2037
1.1901 3.1919 -16.4527 -0.9477 -0.1760 0.2662
-1.5668 0.5977 -17.2490 -0.9560 -0.1775 -0.2335
